data_7003630
loop_
_publ_author_name
'Moberg, Viktor'
'Mottalib, M. Abdul'
'Sauer, D\'esir\'ee'
'Poplavskaya, Yulia'
'Craig, Donald C.'
'Colbran, Stephen B.'
'Deeming, Antony J.'
'Nordlander, Ebbe'

_publ_section_title
;
 Chiral and achiral phosphine derivatives of alkylidyne tricobalt
 carbonyl clusters as catalyst precursors for (asymmetric) inter- and
 intramolecular Pauson--Khand reactions
;
_journal_issue 18
_journal_name_full 'Dalton Transactions'
_journal_page_first 2442
_journal_page_last 2453
_journal_paper_doi 10.1039/b717698h
_journal_year 2008
_chemical_absolute_configuration ad
_chemical_formula_moiety 'C36 H29 Co3 P2 O9'
_chemical_formula_sum 'C36 H29 Co3 O9 P2'
_chemical_formula_weight 844.4
_space_group_crystal_system orthorhombic
_space_group_IT_number 19
_space_group_name_H-M_alt 'P 21 21 21'
_symmetry_space_group_name_Hall 'P 2ac 2ab'
_symmetry_space_group_name_H-M 'P 21 21 21'
_atom_type_scat_source 'International Tables for X-ray Crystallography, Vol. IV'
_audit_creation_method 'RAELSPUB and manual entry'
_cell_angle_alpha 90
_cell_angle_beta 90
_cell_angle_gamma 90
_cell_formula_units_Z 4
_cell_length_a 11.968(2)
_cell_length_b 12.618(2)
_cell_length_c 24.770(5)
_cell_measurement_reflns_used 11
_cell_measurement_temperature 294
_cell_measurement_theta_max 11
_cell_measurement_theta_min 10
_cell_volume 3740.6(11)
_computing_cell_refinement 'CAD4 Version 5.0, (Schagen et al, 1989)'
_computing_data_collection 'CAD4 Version 5.0, (Schagen et al, 1989)'
_computing_data_reduction 'Local program'
_computing_molecular_graphics 'ORTEP-II, (Johnson, 1976)'
_computing_publication_material 'Local programs'
_computing_structure_refinement 'RAELS, (Rae, 1996)'
_computing_structure_solution 'SIR92 (Altomare et al, 1994)'
_diffrn_measured_fraction_theta_full 1.00
_diffrn_measured_fraction_theta_max 1.00
_diffrn_measurement_device_type 'Nonius CAD-4'
_diffrn_measurement_method \w--2\q
_diffrn_radiation_type 'Mo K\a'
_diffrn_radiation_wavelength 0.71073
_diffrn_reflns_limit_h_max 14
_diffrn_reflns_limit_h_min 0
_diffrn_reflns_limit_k_max 15
_diffrn_reflns_limit_k_min 0
_diffrn_reflns_limit_l_max 29
_diffrn_reflns_limit_l_min 0
_diffrn_reflns_number 3673
_diffrn_reflns_theta_full 25
_diffrn_reflns_theta_max 25
_diffrn_standards_decay_% 0
_diffrn_standards_interval_time 30
_diffrn_standards_number 1
_exptl_absorpt_coefficient_mu 1.450
_exptl_absorpt_correction_T_max 0.81
_exptl_absorpt_correction_T_min 0.74
_exptl_absorpt_correction_type analytical
_exptl_absorpt_process_details '(DeMeulenaer & Tompa, 1965)'
_exptl_crystal_colour black
_exptl_crystal_density_diffrn 1.50
_exptl_crystal_density_method 'not measured'
_exptl_crystal_description block
_exptl_crystal_F_000 1712.0
_exptl_crystal_size_max 0.36
_exptl_crystal_size_mid 0.24
_exptl_crystal_size_min 0.17
_refine_diff_density_max 1.18
_refine_diff_density_min -0.69
_refine_ls_abs_structure_details ' Absolute structure determined by Flack parameter'
_refine_ls_abs_structure_Flack 0.00(4)
_refine_ls_extinction_method none
_refine_ls_goodness_of_fit_ref 1.24
_refine_ls_hydrogen_treatment noref
_refine_ls_number_parameters 324
_refine_ls_number_reflns 2687
_refine_ls_R_factor_gt 0.050
_refine_ls_shift/su_max 0.004
_refine_ls_structure_factor_coef F
_refine_ls_weighting_details 'w = 1/[\s^2^(F) + 0.0004F^2^]'
_refine_ls_weighting_scheme calc
_refine_ls_wR_factor_ref 0.066
_reflns_number_gt 2687
_reflns_number_total 3673
_reflns_threshold_expression I>2\s(I)
_cod_data_source_file b717698h.txt
_cod_data_source_block dsc139
_cod_original_cell_volume 3741(1)
_cod_original_formula_sum 'C36 H29 Co3 P2 O9'
_cod_database_code 7003630

loop_
_space_group_symop_id
_space_group_symop_operation_xyz
1 x,y,z
2 1/2-x,-y,1/2+z
3 1/2+x,1/2-y,-z
4 -x,1/2+y,1/2-z

loop_
_atom_site_label
_atom_site_fract_x
_atom_site_fract_y
_atom_site_fract_z
_atom_site_U_iso_or_equiv
_atom_site_adp_type
_atom_site_type_symbol
_atom_site_occupancy
Co1 0.31024(11) 0.48191(10) 0.34787(5) 0.0611(4) Uani Co 1.0
Co2 0.35203(10) 0.29034(9) 0.36386(5) 0.0549(3) Uani Co 1.0
Co3 0.49550(12) 0.41360(14) 0.32528(7) 0.0849(5) Uani Co 1.0
P1 0.18523(20) 0.53100(18) 0.40623(9) 0.0527(6) Uani P 1.0
P2 0.21643(19) 0.23988(17) 0.41882(9) 0.0491(5) Uani P 1.0
O1 -0.0122(6) 0.5118(6) 0.3311(2) 0.074(2) Uani O 1.0
O2 0.2813(7) 0.0259(5) 0.3953(3) 0.084(2) Uani O 1.0
C1 0.2326(7) 0.5950(5) 0.4686(3) 0.079(4) Uani C 1.0
C2 0.3428(8) 0.6267(6) 0.4735(4) 0.101(4) Uani C 1.0
C3 0.3772(9) 0.6765(6) 0.5213(5) 0.138(5) Uani C 1.0
C4 0.3031(11) 0.6932(6) 0.5620(4) 0.157(8) Uani C 1.0
C5 0.1947(12) 0.6623(7) 0.5574(3) 0.156(8) Uani C 1.0
C6 0.1574(8) 0.6122(7) 0.5102(4) 0.113(4) Uani C 1.0
C7 0.0943(8) 0.6355(7) 0.3789(3) 0.058(2) Uani C 1.0
C8 0.1219(10) 0.7398(8) 0.3899(4) 0.075(2) Uani C 1.0
C9 0.0665(11) 0.8228(9) 0.3654(5) 0.093(3) Uani C 1.0
C10 -0.0160(11) 0.7997(10) 0.3290(4) 0.088(3) Uani C 1.0
C11 -0.0449(9) 0.6985(10) 0.3169(4) 0.078(2) Uani C 1.0
C12 0.0102(9) 0.6163(9) 0.3412(4) 0.065(2) Uani C 1.0
C13 -0.0939(10) 0.4855(11) 0.2918(5) 0.098(4) Uani C 1.0
C14 0.0935(8) 0.4285(7) 0.4316(4) 0.057(2) Uani C 1.0
C15 0.1585(9) 0.3432(7) 0.4632(3) 0.059(2) Uani C 1.0
C16 0.0846(6) 0.1830(5) 0.3934(2) 0.055(2) Uani C 1.0
C17 0.0490(6) 0.2037(6) 0.3413(3) 0.068(2) Uani C 1.0
C18 -0.0552(7) 0.1649(7) 0.3245(4) 0.085(3) Uani C 1.0
C19 -0.1198(7) 0.1080(6) 0.3591(3) 0.084(3) Uani C 1.0
C20 -0.0852(6) 0.0874(6) 0.4103(4) 0.084(2) Uani C 1.0
C21 0.0185(6) 0.1249(6) 0.4284(3) 0.073(2) Uani C 1.0
C22 0.2568(8) 0.1383(7) 0.4682(4) 0.061(2) Uani C 1.0
C23 0.2630(9) 0.1594(8) 0.5233(4) 0.071(2) Uani C 1.0
C24 0.2914(11) 0.0763(10) 0.5590(5) 0.089(3) Uani C 1.0
C25 0.3179(10) -0.0206(10) 0.5400(5) 0.094(3) Uani C 1.0
C26 0.3161(10) -0.0390(8) 0.4854(5) 0.088(2) Uani C 1.0
C27 0.2874(9) 0.0390(7) 0.4494(5) 0.073(1) Uani C 1.0
C28 0.3478(13) -0.0553(9) 0.3721(6) 0.110(4) Uani C 1.0
CC1 0.2246(9) 0.4481(10) 0.2909(5) 0.082(3) Uani C 1.0
OC1 0.1730(9) 0.4306(10) 0.2537(3) 0.133(4) Uani O 1.0
CC2 0.3506(10) 0.6125(10) 0.3327(5) 0.084(3) Uani C 1.0
OC2 0.3764(9) 0.6969(7) 0.3201(5) 0.134(4) Uani O 1.0
CC3 0.3149(9) 0.2177(10) 0.3043(5) 0.083(3) Uani C 1.0
OC3 0.3023(9) 0.1693(9) 0.2659(4) 0.133(4) Uani O 1.0
CC4 0.4546(9) 0.2099(9) 0.3953(4) 0.073(3) Uani C 1.0
OC4 0.5200(7) 0.1594(7) 0.4158(4) 0.102(3) Uani O 1.0
CC5 0.6034(12) 0.3187(13) 0.3216(7) 0.119(5) Uani C 1.0
OC5 0.6725(10) 0.2574(12) 0.3196(7) 0.200(7) Uani O 1.0
CC6 0.5772(11) 0.5277(14) 0.3423(7) 0.121(5) Uani C 1.0
OC6 0.6305(11) 0.5973(10) 0.3558(5) 0.151(5) Uani O 1.0
CC7 0.4275(17) 0.4040(12) 0.2712(7) 0.151(8) Uani C 1.0
OC7 0.4372(10) 0.4259(14) 0.2164(6) 0.198(7) Uani O 1.0
CH 0.4133(8) 0.4185(8) 0.3925(4) 0.068(3) Uani C 1.0
HC2 0.3971 0.6142 0.4435 0.117 Uani H 1.0
HC3 0.4566 0.6998 0.5255 0.176 Uani H 1.0
HC4 0.3287 0.7288 0.5959 0.200 Uani H 1.0
HC5 0.1414 0.6752 0.5877 0.211 Uani H 1.0
HC6 0.0777 0.5893 0.5066 0.134 Uani H 1.0
HC8 0.1832 0.7554 0.4162 0.085 Uani H 1.0
HC9 0.0863 0.8979 0.3739 0.119 Uani H 1.0
HC10 -0.0563 0.8592 0.3108 0.105 Uani H 1.0
HC11 -0.1061 0.6841 0.2904 0.090 Uani H 1.0
H1C13 -0.1007 0.4067 0.2891 0.098 Uani H 1.0
H2C13 -0.1676 0.5164 0.3026 0.098 Uani H 1.0
H3C13 -0.0710 0.5150 0.2560 0.098 Uani H 1.0
H1C14 0.0545 0.3942 0.4005 0.057 Uani H 1.0
H2C14 0.0369 0.4615 0.4561 0.057 Uani H 1.0
H1C15 0.1068 0.3092 0.4897 0.059 Uani H 1.0
H2C15 0.2214 0.3781 0.4829 0.059 Uani H 1.0
HC17 0.0968 0.2457 0.3160 0.083 Uani H 1.0
HC18 -0.0821 0.1793 0.2870 0.116 Uani H 1.0
HC19 -0.1940 0.0808 0.3466 0.103 Uani H 1.0
HC20 -0.1339 0.0453 0.4351 0.112 Uani H 1.0
HC21 0.0443 0.1099 0.4660 0.096 Uani H 1.0
HC22 0.2476 0.2322 0.5374 0.075 Uani H 1.0
HC23 0.2918 0.0895 0.5988 0.108 Uani H 1.0
HC25 0.3388 -0.0787 0.5655 0.112 Uani H 1.0
HC26 0.3361 -0.1109 0.4716 0.105 Uani H 1.0
H1C28 0.3359 -0.0569 0.3322 0.110 Uani H 1.0
H2C28 0.4284 -0.0412 0.3800 0.110 Uani H 1.0
H3C28 0.3260 -0.1253 0.3879 0.110 Uani H 1.0
HCH 0.4380 0.4369 0.4299 0.068 Uani H 1.0

loop_
_atom_site_aniso_label
_atom_site_aniso_U_11
_atom_site_aniso_U_22
_atom_site_aniso_U_33
_atom_site_aniso_U_12
_atom_site_aniso_U_13
_atom_site_aniso_U_23
_atom_site_aniso_type_symbol
Co1 0.0563(7) 0.0594(8) 0.0674(8) 0.0004(6) 0.0059(6) 0.0021(6) Co
Co2 0.0524(6) 0.0571(7) 0.0553(6) 0.0050(6) 0.0039(6) -0.0033(6) Co
Co3 0.0534(8) 0.097(1) 0.104(1) 0.0020(8) 0.0072(8) 0.0105(9) Co
P1 0.056(1) 0.051(1) 0.051(1) 0.009(1) -0.006(1) -0.002(1) P
P2 0.052(1) 0.047(1) 0.049(1) 0.004(1) 0.001(1) 0.000(1) P
O1 0.072(3) 0.089(3) 0.061(3) 0.013(3) -0.016(3) -0.008(3) O
O2 0.092(4) 0.058(3) 0.101(3) 0.015(3) -0.004(4) -0.015(3) O
C1 0.116(6) 0.046(4) 0.075(4) 0.021(4) -0.037(4) -0.014(3) C
C2 0.130(6) 0.059(5) 0.116(5) 0.004(5) -0.070(5) -0.008(4) C
C3 0.213(9) 0.059(5) 0.141(7) 0.003(6) -0.118(8) -0.010(5) C
C4 0.295(9) 0.067(5) 0.110(5) 0.033(8) -0.111(8) -0.029(5) C
C5 0.271(9) 0.115(7) 0.082(4) 0.049(9) -0.047(5) -0.044(4) C
C6 0.171(7) 0.096(6) 0.073(4) 0.035(6) -0.020(5) -0.031(4) C
C7 0.062(3) 0.062(2) 0.051(3) 0.009(2) 0.006(3) 0.006(2) C
C8 0.081(4) 0.058(3) 0.086(4) 0.010(3) -0.001(3) 0.010(3) C
C9 0.100(6) 0.067(2) 0.111(6) 0.020(3) 0.002(4) 0.023(3) C
C10 0.091(5) 0.091(3) 0.084(5) 0.032(4) 0.012(3) 0.030(3) C
C11 0.076(4) 0.101(3) 0.057(3) 0.030(3) 0.007(2) 0.017(3) C
C12 0.065(3) 0.082(2) 0.048(3) 0.017(2) 0.002(2) 0.006(2) C
C13 0.084(8) 0.119(9) 0.091(8) -0.016(8) -0.034(7) 0.021(8) C
C14 0.060(5) 0.052(5) 0.057(5) 0.012(5) -0.001(4) -0.001(4) C
C15 0.079(7) 0.058(5) 0.041(5) 0.004(5) 0.008(5) -0.008(4) C
C16 0.054(3) 0.050(4) 0.061(3) 0.002(2) 0.005(2) -0.007(3) C
C17 0.058(3) 0.081(4) 0.064(3) 0.002(2) -0.001(3) -0.006(3) C
C18 0.060(3) 0.112(7) 0.083(4) 0.000(3) -0.008(3) -0.020(4) C
C19 0.057(3) 0.077(5) 0.118(6) -0.003(3) -0.003(3) -0.023(5) C
C20 0.057(3) 0.071(4) 0.125(6) -0.004(3) 0.007(3) 0.010(5) C
C21 0.057(3) 0.076(5) 0.086(3) -0.001(3) 0.009(3) 0.012(4) C
C22 0.062(4) 0.054(2) 0.066(3) -0.002(3) -0.001(3) 0.007(2) C
C23 0.073(4) 0.077(3) 0.062(3) 0.000(3) -0.005(3) 0.015(2) C
C24 0.083(5) 0.100(4) 0.084(2) 0.002(4) -0.008(4) 0.037(3) C
C25 0.075(5) 0.086(4) 0.122(4) -0.002(4) -0.009(4) 0.047(4) C
C26 0.074(4) 0.060(2) 0.130(4) 0.001(3) -0.008(4) 0.024(3) C
C27 0.071(3) 0.053(2) 0.096(3) 0.003(2) -0.003(3) 0.005(2) C
C28 0.123(9) 0.078(7) 0.130(9) 0.011(8) 0.011(9) -0.029(8) C
CC1 0.072(7) 0.108(9) 0.068(7) 0.016(7) 0.004(6) -0.016(6) C
OC1 0.117(8) 0.208(9) 0.073(5) 0.014(8) -0.036(5) -0.028(6) O
CC2 0.071(7) 0.076(7) 0.104(9) -0.004(6) 0.031(7) 0.015(7) C
OC2 0.133(8) 0.077(6) 0.194(9) -0.001(6) 0.047(8) 0.032(7) O
CC3 0.056(6) 0.112(9) 0.083(7) 0.018(7) 0.006(6) -0.019(7) C
OC3 0.115(7) 0.190(9) 0.094(6) 0.019(8) -0.013(6) -0.084(7) O
CC4 0.062(6) 0.081(7) 0.077(6) 0.007(6) -0.015(6) -0.014(6) C
OC4 0.070(5) 0.115(6) 0.121(7) 0.020(5) -0.025(5) 0.016(6) O
CC5 0.066(8) 0.131(9) 0.160(9) 0.002(9) 0.028(9) -0.014(9) C
OC5 0.105(9) 0.216(9) 0.280(9) 0.083(9) 0.059(9) 0.054(9) O
CC6 0.064(8) 0.126(9) 0.174(9) -0.013(8) -0.016(9) 0.006(9) C
OC6 0.131(9) 0.141(9) 0.181(9) -0.065(8) -0.021(8) 0.014(8) O
CC7 0.219(9) 0.107(9) 0.128(9) 0.084(9) -0.127(9) -0.040(9) C
OC7 0.104(8) 0.323(9) 0.167(9) -0.009(9) 0.041(8) 0.025(9) O
CH 0.062(6) 0.062(6) 0.081(7) -0.001(5) -0.006(5) -0.004(5) C

loop_
_geom_angle_atom_site_label_1
_geom_angle_atom_site_label_2
_geom_angle_atom_site_label_3
_geom_angle
_geom_angle_site_symmetry_1
_geom_angle_site_symmetry_2
_geom_angle_site_symmetry_3
_geom_angle_publ_flag
Co2 Co1 Co3 60.90(6) 1_555 1_555 1_555 no
Co2 Co1 P1 107.96(8) 1_555 1_555 1_555 no
Co2 Co1 CC1 90.5(4) 1_555 1_555 1_555 no
Co2 Co1 CC2 152.3(4) 1_555 1_555 1_555 no
Co2 Co1 CH 49.5(3) 1_555 1_555 1_555 no
Co3 Co1 P1 151.46(9) 1_555 1_555 1_555 no
Co3 Co1 CC1 104.7(3) 1_555 1_555 1_555 no
Co3 Co1 CC2 91.9(4) 1_555 1_555 1_555 no
Co3 Co1 CH 51.4(3) 1_555 1_555 1_555 no
P1 Co1 CC1 101.4(3) 1_555 1_555 1_555 no
P1 Co1 CC2 93.7(4) 1_555 1_555 1_555 no
P1 Co1 CH 100.7(3) 1_555 1_555 1_555 no
CC1 Co1 CC2 102.2(6) 1_555 1_555 1_555 no
CC1 Co1 CH 138.7(5) 1_555 1_555 1_555 no
CC2 Co1 CH 110.6(5) 1_555 1_555 1_555 no
Co1 Co2 Co3 58.44(6) 1_555 1_555 1_555 no
Co1 Co2 P2 103.24(8) 1_555 1_555 1_555 no
Co1 Co2 CC3 108.3(4) 1_555 1_555 1_555 no
Co1 Co2 CC4 139.6(4) 1_555 1_555 1_555 no
Co1 Co2 CH 47.0(3) 1_555 1_555 1_555 no
Co3 Co2 P2 156.35(9) 1_555 1_555 1_555 no
Co3 Co2 CC3 100.0(4) 1_555 1_555 1_555 no
Co3 Co2 CC4 92.8(4) 1_555 1_555 1_555 no
Co3 Co2 CH 49.7(3) 1_555 1_555 1_555 no
P2 Co2 CC3 100.2(4) 1_555 1_555 1_555 no
P2 Co2 CC4 94.2(4) 1_555 1_555 1_555 no
P2 Co2 CH 107.2(3) 1_555 1_555 1_555 no
CC3 Co2 CC4 103.9(5) 1_555 1_555 1_555 no
CC3 Co2 CH 146.4(5) 1_555 1_555 1_555 no
CC4 Co2 CH 93.2(5) 1_555 1_555 1_555 no
Co1 Co3 Co2 60.66(5) 1_555 1_555 1_555 no
Co1 Co3 CC5 156.3(5) 1_555 1_555 1_555 no
Co1 Co3 CC6 99.1(5) 1_555 1_555 1_555 no
Co1 Co3 CC7 75.7(7) 1_555 1_555 1_555 no
Co1 Co3 CH 48.0(3) 1_555 1_555 1_555 no
Co2 Co3 CC5 95.8(5) 1_555 1_555 1_555 no
Co2 Co3 CC6 141.6(5) 1_555 1_555 1_555 no
Co2 Co3 CC7 85.6(9) 1_555 1_555 1_555 no
Co2 Co3 CH 48.9(3) 1_555 1_555 1_555 no
CC5 Co3 CC6 99.1(6) 1_555 1_555 1_555 no
CC5 Co3 CC7 106.4(8) 1_555 1_555 1_555 no
CC5 Co3 CH 116.0(6) 1_555 1_555 1_555 no
CC6 Co3 CC7 123.0(9) 1_555 1_555 1_555 no
CC6 Co3 CH 92.8(6) 1_555 1_555 1_555 no
CC7 Co3 CH 118.2(9) 1_555 1_555 1_555 no
Co1 P1 C1 118.3(3) 1_555 1_555 1_555 no
Co1 P1 C7 111.6(3) 1_555 1_555 1_555 no
Co1 P1 C14 116.5(3) 1_555 1_555 1_555 no
C1 P1 C7 100.2(4) 1_555 1_555 1_555 no
C1 P1 C14 102.1(4) 1_555 1_555 1_555 no
C7 P1 C14 106.3(4) 1_555 1_555 1_555 no
Co2 P2 C15 116.1(3) 1_555 1_555 1_555 no
Co2 P2 C16 121.9(2) 1_555 1_555 1_555 no
Co2 P2 C22 114.7(3) 1_555 1_555 1_555 no
C15 P2 C16 99.1(4) 1_555 1_555 1_555 no
C15 P2 C22 101.3(4) 1_555 1_555 1_555 no
C16 P2 C22 100.4(4) 1_555 1_555 1_555 no
C12 O1 C13 118.9(9) 1_555 1_555 1_555 no
C27 O2 C28 117.3(10) 1_555 1_555 1_555 no
P1 C1 C2 119.8(6) 1_555 1_555 1_555 no
P1 C1 C6 119.7(6) 1_555 1_555 1_555 no
C2 C1 C6 120.6(7) 1_555 1_555 1_555 no
C1 C2 C3 118.9(6) 1_555 1_555 1_555 no
C2 C3 C4 120.3(7) 1_555 1_555 1_555 no
C3 C4 C5 121.0(8) 1_555 1_555 1_555 no
C4 C5 C6 120.3(7) 1_555 1_555 1_555 no
C1 C6 C5 118.9(6) 1_555 1_555 1_555 no
P1 C7 C8 117.9(8) 1_555 1_555 1_555 no
P1 C7 C12 123.3(7) 1_555 1_555 1_555 no
C8 C7 C12 118.0(9) 1_555 1_555 1_555 no
C7 C8 C9 121.3(10) 1_555 1_555 1_555 no
C8 C9 C10 118.3(11) 1_555 1_555 1_555 no
C9 C10 C11 122.1(10) 1_555 1_555 1_555 no
C10 C11 C12 119.6(11) 1_555 1_555 1_555 no
O1 C12 C7 115.5(8) 1_555 1_555 1_555 no
O1 C12 C11 123.8(10) 1_555 1_555 1_555 no
C7 C12 C11 120.7(10) 1_555 1_555 1_555 no
P1 C14 C15 111.6(6) 1_555 1_555 1_555 no
P2 C15 C14 112.5(5) 1_555 1_555 1_555 no
P2 C16 C17 120.6(5) 1_555 1_555 1_555 no
P2 C16 C21 118.7(5) 1_555 1_555 1_555 no
C17 C16 C21 120.6(7) 1_555 1_555 1_555 no
C16 C17 C18 118.9(6) 1_555 1_555 1_555 no
C17 C18 C19 120.3(7) 1_555 1_555 1_555 no
C18 C19 C20 121.0(8) 1_555 1_555 1_555 no
C19 C20 C21 120.3(7) 1_555 1_555 1_555 no
C16 C21 C20 118.9(6) 1_555 1_555 1_555 no
P2 C22 C23 122.2(8) 1_555 1_555 1_555 no
P2 C22 C27 118.5(8) 1_555 1_555 1_555 no
C23 C22 C27 119.2(9) 1_555 1_555 1_555 no
C22 C23 C24 119.0(10) 1_555 1_555 1_555 no
C23 C24 C25 120.7(11) 1_555 1_555 1_555 no
C24 C25 C26 119.6(11) 1_555 1_555 1_555 no
C25 C26 C27 121.6(11) 1_555 1_555 1_555 no
O2 C27 C22 115.4(9) 1_555 1_555 1_555 no
O2 C27 C26 124.8(10) 1_555 1_555 1_555 no
C22 C27 C26 119.7(11) 1_555 1_555 1_555 no
Co1 CC1 OC1 176.7(12) 1_555 1_555 1_555 no
Co1 CC2 OC2 176.6(13) 1_555 1_555 1_555 no
Co2 CC3 OC3 173.2(10) 1_555 1_555 1_555 no
Co2 CC4 OC4 179.2(7) 1_555 1_555 1_555 no
Co3 CC5 OC5 179.4(13) 1_555 1_555 1_555 no
Co3 CC6 OC6 176.1(16) 1_555 1_555 1_555 no
Co3 CC7 OC7 140.7(18) 1_555 1_555 1_555 no
Co1 CH Co2 83.6(4) 1_555 1_555 1_555 no
Co1 CH Co3 80.7(4) 1_555 1_555 1_555 no
Co2 CH Co3 81.3(4) 1_555 1_555 1_555 no

loop_
_geom_bond_atom_site_label_1
_geom_bond_atom_site_label_2
_geom_bond_distance
_geom_bond_site_symmetry_1
_geom_bond_site_symmetry_2
_geom_bond_publ_flag
Co1 Co2 2.500(2) 1_555 1_555 no
Co1 Co3 2.444(2) 1_555 1_555 no
Co1 P1 2.171(3) 1_555 1_555 no
Co1 CC1 1.796(12) 1_555 1_555 no
Co1 CC2 1.758(12) 1_555 1_555 no
Co1 CH 1.839(10) 1_555 1_555 no
Co2 Co3 2.506(2) 1_555 1_555 no
Co2 P2 2.212(3) 1_555 1_555 no
Co2 CC3 1.792(12) 1_555 1_555 no
Co2 CC4 1.773(11) 1_555 1_555 no
Co2 CH 1.912(10) 1_555 1_555 no
Co3 CC5 1.764(16) 1_555 1_555 no
Co3 CC6 1.791(17) 1_555 1_555 no
Co3 CC7 1.572(12) 1_555 1_555 no
Co3 CH 1.935(11) 1_555 1_555 no
P1 C1 1.833(8) 1_555 1_555 no
P1 C7 1.839(9) 1_555 1_555 no
P1 C14 1.809(10) 1_555 1_555 no
P2 C15 1.840(8) 1_555 1_555 no
P2 C16 1.844(7) 1_555 1_555 no
P2 C22 1.837(9) 1_555 1_555 no
O1 C12 1.368(13) 1_555 1_555 no
O1 C13 1.420(12) 1_555 1_555 no
O2 C27 1.353(12) 1_555 1_555 no
O2 C28 1.419(13) 1_555 1_555 no
C1 C2 1.384(6) 1_555 1_555 no
C1 C6 1.384(6) 1_555 1_555 no
C2 C3 1.402(8) 1_555 1_555 no
C3 C4 1.359(8) 1_555 1_555 no
C4 C5 1.359(8) 1_555 1_555 no
C5 C6 1.402(8) 1_555 1_555 no
C7 C8 1.384(14) 1_555 1_555 no
C7 C12 1.395(13) 1_555 1_555 no
C8 C9 1.380(14) 1_555 1_555 no
C9 C10 1.368(17) 1_555 1_555 no
C10 C11 1.356(16) 1_555 1_555 no
C11 C12 1.369(14) 1_555 1_555 no
C14 C15 1.542(12) 1_555 1_555 no
C16 C17 1.384(6) 1_555 1_555 no
C16 C21 1.384(6) 1_555 1_555 no
C17 C18 1.402(8) 1_555 1_555 no
C18 C19 1.359(8) 1_555 1_555 no
C19 C20 1.359(8) 1_555 1_555 no
C20 C21 1.402(8) 1_555 1_555 no
C22 C23 1.392(13) 1_555 1_555 no
C22 C27 1.386(13) 1_555 1_555 no
C23 C24 1.413(14) 1_555 1_555 no
C24 C25 1.348(16) 1_555 1_555 no
C25 C26 1.371(16) 1_555 1_555 no
C26 C27 1.371(14) 1_555 1_555 no
CC1 OC1 1.131(12) 1_555 1_555 no
CC2 OC2 1.152(12) 1_555 1_555 no
CC3 OC3 1.142(12) 1_555 1_555 no
CC4 OC4 1.130(12) 1_555 1_555 no
CC5 OC5 1.133(17) 1_555 1_555 no
CC6 OC6 1.135(16) 1_555 1_555 no
CC7 OC7 1.389(18) 1_555 1_555 no
